data_7063560
loop_
_publ_author_name
'Kuznetsova, Agata'
'Leonov, Nikita E.'
'Anikin, Oleg V.'
'Klenov, Michael S.'
'Churakov, Aleksandr M.'
'Strelenko, Yuri A.'
'Novikov, Roman A.'
'Fedyanin, Ivan V.'
'Pivkina, Alla N.'
'Kon'kova, Tatyana S.'
'Sinditskii, Valery P.'
'Smirnova, Anastasia D.'
'Tartakovsky, Vladimir'

_publ_section_title
;
 Parent 1,4-dihydro-[1,2,3]triazolo[4,5-d][1,2,3]triazole and its
 derivatives as precursors for the design of promising high energy density
 materials&#x2020;
;
_journal_name_full 'New Journal of Chemistry'
_journal_paper_doi 10.1039/D4NJ04427D
_journal_year 2024
_chemical_formula_moiety 'C7 H13 N7 O'
_chemical_formula_sum 'C7 H13 N7 O'
_chemical_formula_weight 211.24
_space_group_crystal_system monoclinic
_space_group_IT_number 14
_space_group_name_Hall '-P 2ybc'
_space_group_name_H-M_alt 'P 1 21/c 1'
_atom_sites_solution_hydrogens mixed
_atom_sites_solution_primary dual
_audit_creation_method 'Modified SHELXL output'
_audit_update_record
;
2024-09-09 deposited with the CCDC.	2024-11-22 downloaded from the CCDC.
;
_cell_angle_alpha 90
_cell_angle_beta 96.7760(10)
_cell_angle_gamma 90
_cell_formula_units_Z 4
_cell_length_a 10.72920(10)
_cell_length_b 7.51940(10)
_cell_length_c 12.34630(10)
_cell_measurement_reflns_used 9119
_cell_measurement_temperature 99.99(10)
_cell_measurement_theta_max 80.3380
_cell_measurement_theta_min 4.1280
_cell_volume 989.107(18)
_computing_cell_refinement 'CrysAlisPro 1.171.43.104a (Rigaku OD, 2023)'
_computing_data_collection 'CrysAlisPro system (CCD 43.103a 64-bit (release 20-12-2023))'
_computing_data_reduction 'CrysAlisPro 1.171.43.104a (Rigaku OD, 2023)'
_computing_molecular_graphics 'SHELXTL (Sheldrick, 2008)'
_computing_publication_material 'SHELXTL (Sheldrick, 2008)'
_computing_structure_refinement 'ShelXL 2018/3 (Sheldrick, 2015)'
_computing_structure_solution 'SHELXT 2014/5 (Sheldrick, 2014)'
_diffrn_ambient_environment N~2~
_diffrn_ambient_temperature 99.99(10)
_diffrn_detector 'Hybrid Pixel Array Detector'
_diffrn_detector_area_resol_mean 10.0000
_diffrn_detector_type HyPix
_diffrn_measured_fraction_theta_full 1.000
_diffrn_measured_fraction_theta_max 0.999
_diffrn_measurement_details
;
List of Runs (angles in degrees, time in seconds):

  # Type    Start    End  Width  t~exp~   \w     \q     \k     \f   Frames
#--------------------------------------------------------------------------
  1  \w    133.00 177.00   0.50    0.20    --  117.50  77.00 150.00   88
  2  \w     91.00 178.00   0.50    0.20    --  117.50  77.00 120.00  174
  3  \w     91.00 178.00   0.50    0.20    --  117.50  77.00 120.00  174
  4  \w     25.00 118.00   0.50    0.05    --   44.12  57.00 150.00  186
  5  \w     91.00 178.00   0.50    0.20    --  117.50  77.00   0.00  174
  6  \w     25.00 118.00   0.50    0.05    --   44.12  57.00 150.00  186
  7  \w     91.00 178.00   0.50    0.20    --  117.50  77.00   0.00  174
  8  \w     97.00 178.00   0.50    0.20    --  117.50  61.00 -30.00  162
  9  \w     98.00 135.00   0.50    0.20    --  117.50  45.00  60.00   74
 10  \w     98.00 178.00   0.50    0.20    --  117.50  45.00  90.00  160
 11  \w     98.00 178.00   0.50    0.20    --  117.50  30.00  30.00  160
 12  \w     98.00 178.00   0.50    0.20    --  117.50  45.00 -30.00  160
 13  \w    143.00 168.00   0.50    0.20    --  117.50  45.00 -60.00   50
 14  \w     98.00 178.00   0.50    0.20    --  117.50  30.00-120.00  160
 15  \w     97.00 178.00   0.50    0.20    --  117.50  61.00-180.00  162
 16  \w     86.00 178.00   0.50    0.20    --  117.50  15.00-180.00  184
 17  \w     45.00  71.00   0.50    0.20    --  117.50 -61.00   0.00   52
 18  \w     45.00 105.00   0.50    0.20    --  117.50 -77.00  30.00  120
 19  \w     45.00 105.00   0.50    0.20    --  117.50 -77.00  90.00  120
 20  \w     45.00 105.00   0.50    0.20    --  117.50 -77.00  60.00  120
 21  \w     45.00  99.00   0.50    0.20    --  117.50 -77.00 120.00  108
 22  \w     45.00 105.00   0.50    0.20    --  117.50 -77.00   0.00  120
 23  \w    101.00 178.00   0.50    0.20    --  117.50  86.00  87.00  154
 24  \w     45.00  71.00   0.50    0.20    --  117.50 -61.00-120.00   52
 25  \w     84.00 110.00   0.50    0.20    --  117.50 -79.00-114.62   52
 26  \w     45.00  71.00   0.50    0.20    --  117.50 -61.00 -30.00   52
 27  \w     12.00  43.00   0.50    0.05    --   44.12  88.00-178.94   62
 28  \w     34.00  94.00   0.50    0.05    --   44.12-125.00 -90.00  120
 29  \w     55.00  85.00   0.50    0.20    --  117.50 -95.00-150.00   60
 30  \w     45.00 149.00   0.50    0.20    --  117.50 -86.00 -30.00  208
 31  \w     47.00 111.00   0.50    0.20    --  117.50-125.00 -60.00  128
 32  \w    -21.00  75.00   0.50    0.05    --   44.12 -86.00 -30.00  192
 33  \w    -51.00 -21.00   0.50    0.20    --  -96.00  45.00 -90.00   60
 34  \w    -75.00  30.00   0.50    0.05    --  -44.12  86.00  87.00  210
 35  \w   -127.00 -22.00   0.50    0.20    --  -96.00  86.00  87.00  210
 36  \w   -170.00 -79.00   0.50    0.20    --  -96.00 -86.00 -30.00  182
;
_diffrn_measurement_device 'four-circle diffractometer'
_diffrn_measurement_device_type 'XtaLAB Synergy, Dualflex, HyPix'
_diffrn_measurement_method '\w scans'
_diffrn_orient_matrix_UB_11 0.0844543000
_diffrn_orient_matrix_UB_12 0.1599256000
_diffrn_orient_matrix_UB_13 -0.0191391000
_diffrn_orient_matrix_UB_21 -0.0348440000
_diffrn_orient_matrix_UB_22 0.0877183000
_diffrn_orient_matrix_UB_23 0.1050548000
_diffrn_orient_matrix_UB_31 0.1121598000
_diffrn_orient_matrix_UB_32 -0.0932076000
_diffrn_orient_matrix_UB_33 0.0661796000
_diffrn_radiation_monochromator mirror
_diffrn_radiation_probe x-ray
_diffrn_radiation_type 'Cu K\a'
_diffrn_radiation_wavelength 1.54184
_diffrn_reflns_av_R_equivalents 0.0392
_diffrn_reflns_av_unetI/netI 0.0224
_diffrn_reflns_Laue_measured_fraction_full 1.000
_diffrn_reflns_Laue_measured_fraction_max 0.999
_diffrn_reflns_limit_h_max 13
_diffrn_reflns_limit_h_min -13
_diffrn_reflns_limit_k_max 9
_diffrn_reflns_limit_k_min -9
_diffrn_reflns_limit_l_max 15
_diffrn_reflns_limit_l_min -15
_diffrn_reflns_number 13803
_diffrn_reflns_point_group_measured_fraction_full 1.000
_diffrn_reflns_point_group_measured_fraction_max 0.999
_diffrn_reflns_theta_full 67.684
_diffrn_reflns_theta_max 80.646
_diffrn_reflns_theta_min 4.149
_diffrn_source 'micro-focus sealed X-ray tube'
_diffrn_source_type 'PhotonJet (Cu) X-ray Source'
_exptl_absorpt_coefficient_mu 0.871
_exptl_absorpt_correction_T_max 1.00000
_exptl_absorpt_correction_T_min 0.63375
_exptl_absorpt_correction_type multi-scan
_exptl_absorpt_process_details
;
CrysAlisPro 1.171.43.117a (Rigaku Oxford Diffraction, 2024)
Empirical absorption correction using spherical harmonics,
implemented in SCALE3 ABSPACK scaling algorithm.
;
_exptl_crystal_colour colourless
_exptl_crystal_density_diffrn 1.419
_exptl_crystal_description block
_exptl_crystal_F_000 448
_exptl_crystal_size_max 0.470
_exptl_crystal_size_mid 0.320
_exptl_crystal_size_min 0.150
_refine_diff_density_max 0.355
_refine_diff_density_min -0.221
_refine_diff_density_rms 0.046
_refine_ls_extinction_coef 0.0057(6)
_refine_ls_extinction_expression Fc^*^=kFc[1+0.001xFc^2^\l^3^/sin(2\q)]^-1/4^
_refine_ls_extinction_method 'SHELXL-2018/3 (Sheldrick 2018)'
_refine_ls_goodness_of_fit_ref 1.090
_refine_ls_hydrogen_treatment mixed
_refine_ls_matrix_type full
_refine_ls_number_parameters 146
_refine_ls_number_reflns 2168
_refine_ls_number_restraints 0
_refine_ls_restrained_S_all 1.090
_refine_ls_R_factor_all 0.0392
_refine_ls_R_factor_gt 0.0385
_refine_ls_shift/su_max 0.000
_refine_ls_shift/su_mean 0.000
_refine_ls_structure_factor_coef Fsqd
_refine_ls_weighting_details 'w=1/[\s^2^(Fo^2^)+(0.0442P)^2^+0.4070P] where P=(Fo^2^+2Fc^2^)/3'
_refine_ls_weighting_scheme calc
_refine_ls_wR_factor_gt 0.0969
_refine_ls_wR_factor_ref 0.0975
_reflns_Friedel_coverage 0.000
_reflns_number_gt 2093
_reflns_number_total 2168
_reflns_threshold_expression 'I > 2\s(I)'
_cod_data_source_file d4nj04427d2.cif
_cod_data_source_block kan000morph
_cod_original_sg_symbol_H-M 'P 21/c'
_cod_database_code 7063560
_shelx_shelxl_version_number 2018/3
_shelx_space_group_comment
;
The symmetry employed for this shelxl refinement is uniquely defined
by the following loop, which should always be used as a source of
symmetry information in preference to the above space-group names.
They are only intended as comments.
;
_shelx_estimated_absorpt_t_min 0.685
_shelx_estimated_absorpt_t_max 0.880

loop_
_space_group_symop_operation_xyz
'x, y, z'
'-x, y+1/2, -z+1/2'
'-x, -y, -z'
'x, -y-1/2, z-1/2'

loop_
_atom_site_label
_atom_site_type_symbol
_atom_site_fract_x
_atom_site_fract_y
_atom_site_fract_z
_atom_site_U_iso_or_equiv
_atom_site_adp_type
_atom_site_occupancy
_atom_site_site_symmetry_order
_atom_site_calc_flag
_atom_site_refinement_flags_posn
_atom_site_refinement_flags_adp
_atom_site_refinement_flags_occupancy
_atom_site_disorder_assembly
_atom_site_disorder_group
N1 N 0.76308(9) 0.61394(13) 0.71745(8) 0.0202(2) Uani 1 1 d . . . . .
N2 N 0.88019(9) 0.55795(13) 0.72019(8) 0.0200(2) Uani 1 1 d . . . . .
N3 N 0.92593(9) 0.55247(14) 0.62333(8) 0.0212(2) Uani 1 1 d . . . . .
C4 C 0.83135(11) 0.61373(16) 0.55267(9) 0.0205(2) Uani 1 1 d . . . . .
C5 C 0.72909(11) 0.65156(15) 0.61169(9) 0.0189(2) Uani 1 1 d . . . . .
C6 C 0.94779(11) 0.47658(17) 0.81610(9) 0.0247(3) Uani 1 1 d . . . . .
H6A H 1.038142 0.494467 0.815219 0.037 Uiso 1 1 calc R U . . .
H6B H 0.929467 0.348900 0.816186 0.037 Uiso 1 1 calc R U . . .
H6C H 0.921489 0.531333 0.881767 0.037 Uiso 1 1 calc R U . . .
N7 N 0.84046(12) 0.63243(19) 0.44417(9) 0.0346(3) Uani 1 1 d . . . . .
H7A H 0.9070(17) 0.586(3) 0.4171(14) 0.035(4) Uiso 1 1 d . . . . .
H7B H 0.7781(17) 0.677(2) 0.4031(14) 0.034(4) Uiso 1 1 d . . . . .
N8 N 0.60582(9) 0.70637(13) 0.57873(8) 0.0193(2) Uani 1 1 d . . . . .
N9 N 0.59010(9) 0.74295(13) 0.47707(8) 0.0194(2) Uani 1 1 d . . . . .
O10 O 0.22420(8) 0.80931(12) 0.34202(7) 0.0239(2) Uani 1 1 d . . . . .
C11 C 0.25050(11) 0.85311(16) 0.45458(9) 0.0211(3) Uani 1 1 d . . . . .
H11A H 0.180416 0.811220 0.493458 0.025 Uiso 1 1 calc R U . . .
H11B H 0.255412 0.984060 0.462216 0.025 Uiso 1 1 calc R U . . .
C12 C 0.37253(11) 0.77165(15) 0.50802(9) 0.0198(2) Uani 1 1 d . . . . .
H12A H 0.395665 0.826756 0.580429 0.024 Uiso 1 1 calc R U . . .
H12B H 0.360526 0.642624 0.518916 0.024 Uiso 1 1 calc R U . . .
N13 N 0.47370(9) 0.79917(13) 0.44022(7) 0.0191(2) Uani 1 1 d . . . . .
C14 C 0.44375(11) 0.77224(16) 0.32232(9) 0.0210(3) Uani 1 1 d . . . . .
H14A H 0.433117 0.643819 0.306123 0.025 Uiso 1 1 calc R U . . .
H14B H 0.512964 0.817753 0.283665 0.025 Uiso 1 1 calc R U . . .
C15 C 0.32358(11) 0.87081(17) 0.28435(9) 0.0236(3) Uani 1 1 d . . . . .
H15A H 0.336227 0.999900 0.297011 0.028 Uiso 1 1 calc R U . . .
H15B H 0.300977 0.851707 0.205134 0.028 Uiso 1 1 calc R U . . .

loop_
_atom_site_aniso_label
_atom_site_aniso_U_11
_atom_site_aniso_U_22
_atom_site_aniso_U_33
_atom_site_aniso_U_23
_atom_site_aniso_U_13
_atom_site_aniso_U_12
N1 0.0208(5) 0.0207(5) 0.0188(5) -0.0014(4) 0.0016(3) 0.0005(4)
N2 0.0206(5) 0.0214(5) 0.0176(5) -0.0006(4) 0.0014(3) 0.0011(4)
N3 0.0223(5) 0.0234(5) 0.0184(5) 0.0002(4) 0.0037(4) 0.0001(4)
C4 0.0226(5) 0.0199(5) 0.0191(5) 0.0004(4) 0.0029(4) -0.0001(4)
C5 0.0220(5) 0.0172(5) 0.0175(5) -0.0009(4) 0.0022(4) -0.0004(4)
C6 0.0251(6) 0.0290(6) 0.0193(6) 0.0018(5) -0.0006(4) 0.0012(5)
N7 0.0296(6) 0.0557(8) 0.0197(5) 0.0094(5) 0.0076(4) 0.0170(5)
N8 0.0218(5) 0.0186(5) 0.0173(5) -0.0006(3) 0.0016(4) 0.0003(4)
N9 0.0211(5) 0.0185(5) 0.0185(5) -0.0007(4) 0.0018(4) 0.0001(4)
O10 0.0234(4) 0.0281(5) 0.0195(4) -0.0036(3) -0.0001(3) 0.0019(3)
C11 0.0230(6) 0.0217(6) 0.0188(5) -0.0022(4) 0.0033(4) 0.0012(4)
C12 0.0230(5) 0.0204(5) 0.0164(5) -0.0005(4) 0.0043(4) 0.0002(4)
N13 0.0203(5) 0.0220(5) 0.0151(5) -0.0001(3) 0.0027(3) 0.0014(4)
C14 0.0248(6) 0.0238(6) 0.0146(5) -0.0007(4) 0.0033(4) 0.0013(4)
C15 0.0283(6) 0.0253(6) 0.0171(5) 0.0004(4) 0.0020(4) 0.0043(5)

loop_
_atom_type_symbol
_atom_type_description
_atom_type_scat_dispersion_real
_atom_type_scat_dispersion_imag
_atom_type_scat_source
C C 0.0181 0.0091 'International Tables Vol C Tables 4.2.6.8 and 6.1.1.4'
H H 0.0000 0.0000 'International Tables Vol C Tables 4.2.6.8 and 6.1.1.4'
N N 0.0311 0.0180 'International Tables Vol C Tables 4.2.6.8 and 6.1.1.4'
O O 0.0492 0.0322 'International Tables Vol C Tables 4.2.6.8 and 6.1.1.4'

loop_
_exptl_crystal_face_index_h
_exptl_crystal_face_index_k
_exptl_crystal_face_index_l
_exptl_crystal_face_perp_dist
-2 1 0 0.2303
0 0 1 0.1323
0 0 -1 0.1861
-1 0 0 0.3265
1 0 0 0.1012
0 1 0 0.0450
2 1 2 0.1133
1 -2 0 0.0766
0 -1 -2 0.1930
0 1 2 0.0936
0 -1 0 0.1045
0 -1 1 0.1131
0 -2 1 0.0965
0 2 -1 0.0502

loop_
_geom_angle_atom_site_label_1
_geom_angle_atom_site_label_2
_geom_angle_atom_site_label_3
_geom_angle
_geom_angle_site_symmetry_1
_geom_angle_site_symmetry_3
_geom_angle_publ_flag
N2 N1 C5 103.90(9) . . ?
N1 N2 N3 115.60(9) . . ?
N1 N2 C6 122.56(10) . . ?
N3 N2 C6 120.89(10) . . ?
C4 N3 N2 103.92(9) . . ?
N3 C4 N7 122.65(11) . . ?
N3 C4 C5 107.90(10) . . ?
N7 C4 C5 129.45(11) . . ?
N1 C5 N8 118.92(10) . . ?
N1 C5 C4 108.65(10) . . ?
N8 C5 C4 132.29(10) . . ?
N2 C6 H6A 109.5 . . ?
N2 C6 H6B 109.5 . . ?
H6A C6 H6B 109.5 . . ?
N2 C6 H6C 109.5 . . ?
H6A C6 H6C 109.5 . . ?
H6B C6 H6C 109.5 . . ?
C4 N7 H7A 118.8(11) . . ?
C4 N7 H7B 118.6(11) . . ?
H7A N7 H7B 122.2(16) . . ?
N9 N8 C5 111.11(9) . . ?
N8 N9 N13 114.19(9) . . ?
C11 O10 C15 109.77(9) . . ?
O10 C11 C12 113.01(9) . . ?
O10 C11 H11A 109.0 . . ?
C12 C11 H11A 109.0 . . ?
O10 C11 H11B 109.0 . . ?
C12 C11 H11B 109.0 . . ?
H11A C11 H11B 107.8 . . ?
N13 C12 C11 110.70(9) . . ?
N13 C12 H12A 109.5 . . ?
C11 C12 H12A 109.5 . . ?
N13 C12 H12B 109.5 . . ?
C11 C12 H12B 109.5 . . ?
H12A C12 H12B 108.1 . . ?
N9 N13 C12 118.96(9) . . ?
N9 N13 C14 112.21(9) . . ?
C12 N13 C14 117.27(9) . . ?
N13 C14 C15 108.58(9) . . ?
N13 C14 H14A 110.0 . . ?
C15 C14 H14A 110.0 . . ?
N13 C14 H14B 110.0 . . ?
C15 C14 H14B 110.0 . . ?
H14A C14 H14B 108.4 . . ?
O10 C15 C14 110.26(9) . . ?
O10 C15 H15A 109.6 . . ?
C14 C15 H15A 109.6 . . ?
O10 C15 H15B 109.6 . . ?
C14 C15 H15B 109.6 . . ?
H15A C15 H15B 108.1 . . ?

loop_
_geom_bond_atom_site_label_1
_geom_bond_atom_site_label_2
_geom_bond_distance
_geom_bond_site_symmetry_2
_geom_bond_publ_flag
N1 N2 1.3218(14) . ?
N1 C5 1.3436(14) . ?
N2 N3 1.3459(13) . ?
N2 C6 1.4491(15) . ?
N3 C4 1.3394(15) . ?
C4 N7 1.3618(15) . ?
C4 C5 1.4159(16) . ?
C5 N8 1.3992(15) . ?
C6 H6A 0.9800 . ?
C6 H6B 0.9800 . ?
C6 H6C 0.9800 . ?
N7 H7A 0.893(19) . ?
N7 H7B 0.860(18) . ?
N8 N9 1.2765(13) . ?
N9 N13 1.3459(13) . ?
O10 C11 1.4237(13) . ?
O10 C15 1.4272(15) . ?
C11 C12 1.5235(16) . ?
C11 H11A 0.9900 . ?
C11 H11B 0.9900 . ?
C12 N13 1.4616(14) . ?
C12 H12A 0.9900 . ?
C12 H12B 0.9900 . ?
N13 C14 1.4672(14) . ?
C14 C15 1.5129(16) . ?
C14 H14A 0.9900 . ?
C14 H14B 0.9900 . ?
C15 H15A 0.9900 . ?
C15 H15B 0.9900 . ?

loop_
_geom_hbond_atom_site_label_D
_geom_hbond_atom_site_label_H
_geom_hbond_atom_site_label_A
_geom_hbond_distance_DH
_geom_hbond_distance_HA
_geom_hbond_distance_DA
_geom_hbond_angle_DHA
_geom_hbond_site_symmetry_A
_geom_hbond_publ_flag
N7 H7B N9 0.860(18) 2.362(17) 2.8859(15) 119.7(14) . yes
N7 H7A N3 0.893(19) 2.183(19) 3.0664(15) 170.2(16) 3_766 yes

loop_
_geom_torsion_atom_site_label_1
_geom_torsion_atom_site_label_2
_geom_torsion_atom_site_label_3
_geom_torsion_atom_site_label_4
_geom_torsion
_geom_torsion_site_symmetry_1
_geom_torsion_site_symmetry_2
_geom_torsion_site_symmetry_3
_geom_torsion_site_symmetry_4
_geom_torsion_publ_flag
C5 N1 N2 N3 -1.18(13) . . . . ?
C5 N1 N2 C6 -170.08(10) . . . . ?
N1 N2 N3 C4 1.43(13) . . . . ?
C6 N2 N3 C4 170.53(10) . . . . ?
N2 N3 C4 N7 178.82(12) . . . . ?
N2 N3 C4 C5 -1.03(12) . . . . ?
N2 N1 C5 N8 176.62(10) . . . . ?
N2 N1 C5 C4 0.43(12) . . . . ?
N3 C4 C5 N1 0.40(13) . . . . ?
N7 C4 C5 N1 -179.44(13) . . . . ?
N3 C4 C5 N8 -175.09(12) . . . . ?
N7 C4 C5 N8 5.1(2) . . . . ?
N1 C5 N8 N9 177.62(10) . . . . ?
C4 C5 N8 N9 -7.26(18) . . . . ?
C5 N8 N9 N13 -179.10(9) . . . . ?
C15 O10 C11 C12 -59.43(12) . . . . ?
O10 C11 C12 N13 46.80(13) . . . . ?
N8 N9 N13 C12 -14.95(14) . . . . ?
N8 N9 N13 C14 -157.27(10) . . . . ?
C11 C12 N13 N9 177.00(9) . . . . ?
C11 C12 N13 C14 -42.55(13) . . . . ?
N9 N13 C14 C15 -168.88(9) . . . . ?
C12 N13 C14 C15 48.11(13) . . . . ?
C11 O10 C15 C14 65.24(12) . . . . ?
N13 C14 C15 O10 -57.98(12) . . . . ?

loop_
_exptl_oxdiff_crystal_face_indexfrac_h
_exptl_oxdiff_crystal_face_indexfrac_k
_exptl_oxdiff_crystal_face_indexfrac_l
_exptl_oxdiff_crystal_face_x
_exptl_oxdiff_crystal_face_y
_exptl_oxdiff_crystal_face_z
-1.9993 0.9987 -0.0002 -0.0091 0.1572 -0.3173
-0.0003 -0.0004 0.9993 -0.0192 0.1050 0.0661
0.0003 0.0004 -0.9993 0.0192 -0.1050 -0.0661
-0.9991 -0.0003 -0.0006 -0.0844 0.0347 -0.1121
0.9991 0.0003 0.0006 0.0844 -0.0347 0.1121
-0.0010 0.9992 0.0010 0.1597 0.0878 -0.0932
1.9967 0.9990 2.0008 0.2901 0.2283 0.2632
1.0012 -1.9982 -0.0014 -0.2350 -0.2103 0.2984
0.0016 -0.9984 -1.9996 -0.1213 -0.2977 -0.0391
-0.0016 0.9984 1.9996 0.1213 0.2977 0.0391
0.0010 -0.9992 -0.0010 -0.1597 -0.0878 0.0932
0.0007 -0.9996 0.9983 -0.1789 0.0172 0.1593
0.0018 -1.9988 0.9973 -0.3386 -0.0706 0.2525
-0.0018 1.9988 -0.9973 0.3386 0.0706 -0.2525
